data_4343606
loop_
_publ_author_name
'Sommer, Samantha K.'
'Henle, Ernst A.'
'Zakharov, Lev N.'
'Pluth, Michael D.'

_publ_section_title
;
 Selection for a Single Self-Assembled Macrocycle from a Hybrid
 Metal-Ligand Hydrogen-Bonded (MLHB) Ligand Subunit.
;
_journal_issue 14
_journal_name_full 'Inorganic chemistry'
_journal_page_first 6910
_journal_page_last 6916
_journal_paper_doi 10.1021/acs.inorgchem.5b00857
_journal_volume 54
_journal_year 2015
_chemical_formula_sum 'C14 H10 N2 O'
_chemical_formula_weight 222.24
_chemical_name_systematic
; 
 ? 
;
_space_group_IT_number 2
_symmetry_cell_setting triclinic
_symmetry_space_group_name_Hall '-P 1'
_symmetry_space_group_name_H-M 'P -1'
_atom_sites_solution_hydrogens difmap
_atom_sites_solution_primary direct
_atom_sites_solution_secondary difmap
_audit_creation_method SHELXTL
_cell_angle_alpha 69.200(3)
_cell_angle_beta 74.194(3)
_cell_angle_gamma 75.677(3)
_cell_formula_units_Z 2
_cell_length_a 7.7275(11)
_cell_length_b 8.7217(12)
_cell_length_c 8.9532(12)
_cell_measurement_reflns_used 6703
_cell_measurement_temperature 100(2)
_cell_measurement_theta_max 33.28
_cell_measurement_theta_min 2.53
_cell_volume 535.09(13)
_computing_cell_refinement 'Bruker SAINT'
_computing_data_collection 'Bruker APEX2'
_computing_data_reduction 'Bruker SAINT'
_computing_molecular_graphics 'Bruker SHELXTL'
_computing_publication_material 'Bruker SHELXTL'
_computing_structure_refinement 'SHELXL-97 (Sheldrick, 2008)'
_computing_structure_solution 'SHELXS-97 (Sheldrick, 2008)'
_diffrn_ambient_temperature 100(2)
_diffrn_measured_fraction_theta_full 0.999
_diffrn_measured_fraction_theta_max 0.999
_diffrn_measurement_device_type 'Bruker APEX-II CCD'
_diffrn_measurement_method '\f and \w scans'
_diffrn_radiation_monochromator 'triumph mirror'
_diffrn_radiation_source 'fine-focus sealed tube'
_diffrn_radiation_type MoK\a
_diffrn_radiation_wavelength 0.71073
_diffrn_reflns_av_R_equivalents 0.0213
_diffrn_reflns_av_sigmaI/netI 0.0187
_diffrn_reflns_limit_h_max 9
_diffrn_reflns_limit_h_min -10
_diffrn_reflns_limit_k_max 11
_diffrn_reflns_limit_k_min -11
_diffrn_reflns_limit_l_max 11
_diffrn_reflns_limit_l_min -11
_diffrn_reflns_number 10963
_diffrn_reflns_theta_full 28.00
_diffrn_reflns_theta_max 28.00
_diffrn_reflns_theta_min 2.49
_exptl_absorpt_coefficient_mu 0.089
_exptl_absorpt_correction_T_max 0.9938
_exptl_absorpt_correction_T_min 0.9876
_exptl_absorpt_correction_type multi-scan
_exptl_absorpt_process_details SADABS
_exptl_crystal_colour colorless
_exptl_crystal_density_diffrn 1.379
_exptl_crystal_density_method 'not measured'
_exptl_crystal_description block
_exptl_crystal_F_000 232
_exptl_crystal_size_max 0.14
_exptl_crystal_size_mid 0.10
_exptl_crystal_size_min 0.07
_refine_diff_density_max 0.422
_refine_diff_density_min -0.249
_refine_diff_density_rms 0.048
_refine_ls_extinction_method none
_refine_ls_goodness_of_fit_ref 1.048
_refine_ls_hydrogen_treatment refall
_refine_ls_matrix_type full
_refine_ls_number_parameters 194
_refine_ls_number_reflns 2587
_refine_ls_number_restraints 0
_refine_ls_restrained_S_all 1.048
_refine_ls_R_factor_all 0.0517
_refine_ls_R_factor_gt 0.0427
_refine_ls_shift/su_max 0.000
_refine_ls_shift/su_mean 0.000
_refine_ls_structure_factor_coef Fsqd
_refine_ls_weighting_details 'calc w=1/[\s^2^(Fo^2^)+(0.0656P)^2^+0.1804P] where P=(Fo^2^+2Fc^2^)/3'
_refine_ls_weighting_scheme calc
_refine_ls_wR_factor_gt 0.1129
_refine_ls_wR_factor_ref 0.1195
_reflns_number_gt 2181
_reflns_number_total 2587
_reflns_threshold_expression >2sigma(I)
_cod_data_source_file ic5b00857_si_002.cif
_cod_data_source_block mo_mpluth6_0m
_cod_depositor_comments
;
The following automatic conversions were performed:

'_symmetry_cell_setting' value 'Triclinic' changed to 'triclinic'
according to
/usr/data/users/saulius/crontab/automatic-downloads/rss-feeds/ACS/lib/dictionaries/cif_core.dic
dictionary named 'cif_core.dic' version 2.4.2 from 2011-04-26.

Automatic conversion script
Id: cif_fix_values 3271 2015-04-21 07:52:19Z andrius 

 Adding full bibliography for 4343606.cif.
;
_cod_original_sg_symbol_H-M P-1
_cod_database_code 4343606

loop_
_symmetry_equiv_pos_as_xyz
'x, y, z'
'-x, -y, -z'

loop_
_atom_site_label
_atom_site_type_symbol
_atom_site_fract_x
_atom_site_fract_y
_atom_site_fract_z
_atom_site_U_iso_or_equiv
_atom_site_adp_type
_atom_site_occupancy
_atom_site_symmetry_multiplicity
_atom_site_calc_flag
O1 O 0.35541(12) 0.16042(11) 0.08048(11) 0.0202(2) Uani 1 1 d
N1 N 0.28745(14) -0.07661(12) 0.07494(12) 0.0159(2) Uani 1 1 d
N2 N -0.63444(14) -0.26266(15) 0.58791(13) 0.0234(3) Uani 1 1 d
C1 C 0.24245(16) 0.06477(15) 0.11997(14) 0.0168(3) Uani 1 1 d
C2 C 0.05937(17) 0.09375(16) 0.21309(15) 0.0187(3) Uani 1 1 d
C3 C -0.05358(16) -0.01741(15) 0.25861(15) 0.0176(3) Uani 1 1 d
C4 C 0.00208(15) -0.17080(15) 0.21830(14) 0.0152(2) Uani 1 1 d
C5 C 0.17775(15) -0.19557(15) 0.12145(14) 0.0152(2) Uani 1 1 d
C6 C 0.24272(16) -0.33950(15) 0.07311(15) 0.0178(3) Uani 1 1 d
C7 C 0.13127(17) -0.45628(16) 0.11815(16) 0.0199(3) Uani 1 1 d
C8 C -0.04405(17) -0.43404(16) 0.21409(15) 0.0187(3) Uani 1 1 d
C9 C -0.10828(16) -0.29480(15) 0.26675(14) 0.0163(3) Uani 1 1 d
C10 C -0.29060(16) -0.28019(15) 0.37663(14) 0.0168(3) Uani 1 1 d
C11 C -0.44379(16) -0.30153(16) 0.33794(15) 0.0190(3) Uani 1 1 d
C12 C -0.61022(17) -0.29183(17) 0.44604(16) 0.0218(3) Uani 1 1 d
C13 C -0.48655(18) -0.24242(18) 0.62442(16) 0.0252(3) Uani 1 1 d
C14 C -0.31425(18) -0.25059(17) 0.52495(15) 0.0222(3) Uani 1 1 d
H1N H 0.407(3) -0.099(2) 0.017(2) 0.032(4) Uiso 1 1 d
H2 H 0.019(2) 0.196(2) 0.241(2) 0.029(4) Uiso 1 1 d
H3 H -0.175(2) 0.006(2) 0.3208(19) 0.027(4) Uiso 1 1 d
H6 H 0.365(2) -0.356(2) 0.012(2) 0.028(4) Uiso 1 1 d
H7 H 0.181(2) -0.553(2) 0.084(2) 0.027(4) Uiso 1 1 d
H8 H -0.118(2) -0.516(2) 0.248(2) 0.028(4) Uiso 1 1 d
H11 H -0.434(2) -0.323(2) 0.234(2) 0.028(4) Uiso 1 1 d
H12 H -0.720(2) -0.309(2) 0.4204(19) 0.026(4) Uiso 1 1 d
H13 H -0.502(2) -0.220(2) 0.728(2) 0.028(4) Uiso 1 1 d
H14 H -0.211(2) -0.237(2) 0.560(2) 0.029(4) Uiso 1 1 d

loop_
_atom_site_aniso_label
_atom_site_aniso_U_11
_atom_site_aniso_U_22
_atom_site_aniso_U_33
_atom_site_aniso_U_23
_atom_site_aniso_U_13
_atom_site_aniso_U_12
O1 0.0167(4) 0.0188(4) 0.0258(5) -0.0101(4) 0.0016(3) -0.0058(3)
N1 0.0130(5) 0.0162(5) 0.0183(5) -0.0077(4) -0.0001(4) -0.0021(4)
N2 0.0175(5) 0.0269(6) 0.0231(5) -0.0099(5) 0.0022(4) -0.0027(4)
C1 0.0166(5) 0.0165(6) 0.0174(5) -0.0062(4) -0.0025(4) -0.0023(4)
C2 0.0170(6) 0.0178(6) 0.0220(6) -0.0103(5) -0.0009(5) -0.0010(4)
C3 0.0142(5) 0.0189(6) 0.0191(6) -0.0086(5) -0.0012(4) 0.0001(4)
C4 0.0140(5) 0.0166(6) 0.0151(5) -0.0058(4) -0.0031(4) -0.0013(4)
C5 0.0134(5) 0.0165(6) 0.0153(5) -0.0047(4) -0.0032(4) -0.0018(4)
C6 0.0151(6) 0.0184(6) 0.0186(6) -0.0071(5) -0.0002(4) -0.0020(4)
C7 0.0188(6) 0.0173(6) 0.0239(6) -0.0102(5) -0.0012(5) -0.0014(5)
C8 0.0171(6) 0.0180(6) 0.0218(6) -0.0076(5) -0.0009(5) -0.0057(5)
C9 0.0141(5) 0.0181(6) 0.0164(5) -0.0060(4) -0.0025(4) -0.0020(4)
C10 0.0153(5) 0.0155(6) 0.0179(6) -0.0048(4) -0.0009(4) -0.0025(4)
C11 0.0167(6) 0.0216(6) 0.0176(6) -0.0060(5) -0.0021(4) -0.0027(5)
C12 0.0153(6) 0.0260(7) 0.0218(6) -0.0054(5) -0.0029(5) -0.0035(5)
C13 0.0250(7) 0.0318(7) 0.0191(6) -0.0113(5) 0.0015(5) -0.0067(5)
C14 0.0200(6) 0.0282(7) 0.0204(6) -0.0093(5) -0.0028(5) -0.0063(5)

loop_
_atom_type_symbol
_atom_type_description
_atom_type_scat_dispersion_real
_atom_type_scat_dispersion_imag
_atom_type_scat_source
C C 0.0033 0.0016 'International Tables Vol C Tables 4.2.6.8 and 6.1.1.4'
H H 0.0000 0.0000 'International Tables Vol C Tables 4.2.6.8 and 6.1.1.4'
N N 0.0061 0.0033 'International Tables Vol C Tables 4.2.6.8 and 6.1.1.4'
O O 0.0106 0.0060 'International Tables Vol C Tables 4.2.6.8 and 6.1.1.4'

loop_
_geom_angle_atom_site_label_1
_geom_angle_atom_site_label_2
_geom_angle_atom_site_label_3
_geom_angle
C1 N1 C5 125.11(10)
C1 N1 H1N 116.6(11)
C5 N1 H1N 117.9(11)
C13 N2 C12 116.49(11)
O1 C1 N1 120.61(11)
O1 C1 C2 123.81(11)
N1 C1 C2 115.58(11)
C3 C2 C1 121.21(11)
C3 C2 H2 120.4(10)
C1 C2 H2 118.3(10)
C2 C3 C4 121.86(11)
C2 C3 H3 118.9(10)
C4 C3 H3 119.2(10)
C5 C4 C9 118.60(10)
C5 C4 C3 116.85(11)
C9 C4 C3 124.53(10)
N1 C5 C6 119.76(10)
N1 C5 C4 119.19(10)
C6 C5 C4 121.05(11)
C7 C6 C5 119.31(11)
C7 C6 H6 121.5(10)
C5 C6 H6 119.2(10)
C6 C7 C8 120.60(11)
C6 C7 H7 116.7(10)
C8 C7 H7 122.6(10)
C9 C8 C7 120.77(12)
C9 C8 H8 119.0(10)
C7 C8 H8 120.2(10)
C8 C9 C4 119.62(11)
C8 C9 C10 119.31(11)
C4 C9 C10 121.06(10)
C11 C10 C14 117.24(11)
C11 C10 C9 121.00(10)
C14 C10 C9 121.71(11)
C12 C11 C10 119.19(11)
C12 C11 H11 120.5(9)
C10 C11 H11 120.3(9)
N2 C12 C11 124.01(12)
N2 C12 H12 116.3(9)
C11 C12 H12 119.7(9)
N2 C13 C14 123.85(12)
N2 C13 H13 117.6(10)
C14 C13 H13 118.5(10)
C13 C14 C10 119.21(12)
C13 C14 H14 119.6(10)
C10 C14 H14 121.2(10)

loop_
_geom_bond_atom_site_label_1
_geom_bond_atom_site_label_2
_geom_bond_distance
O1 C1 1.2512(15)
N1 C1 1.3669(15)
N1 C5 1.3801(15)
N1 H1N 0.937(19)
N2 C13 1.3373(18)
N2 C12 1.3378(17)
C1 C2 1.4459(17)
C2 C3 1.3462(18)
C2 H2 0.964(17)
C3 C4 1.4418(16)
C3 H3 0.968(16)
C4 C5 1.4099(16)
C4 C9 1.4166(17)
C5 C6 1.4038(16)
C6 C7 1.3765(17)
C6 H6 0.959(17)
C7 C8 1.4019(17)
C7 H7 0.954(17)
C8 C9 1.3872(16)
C8 H8 0.946(17)
C9 C10 1.4880(16)
C10 C11 1.3907(17)
C10 C14 1.3969(17)
C11 C12 1.3871(17)
C11 H11 0.989(17)
C12 H12 0.994(16)
C13 C14 1.3867(18)
C13 H13 0.982(16)
C14 H14 0.978(17)

loop_
_geom_hbond_atom_site_label_D
_geom_hbond_atom_site_label_H
_geom_hbond_atom_site_label_A
_geom_hbond_distance_DH
_geom_hbond_distance_HA
_geom_hbond_distance_DA
_geom_hbond_angle_DHA
_geom_hbond_site_symmetry_A
N1 H1N O1 0.937(19) 1.843(19) 2.7784(14) 174.9(16) 2_655

loop_
_geom_torsion_atom_site_label_1
_geom_torsion_atom_site_label_2
_geom_torsion_atom_site_label_3
_geom_torsion_atom_site_label_4
_geom_torsion
C5 N1 C1 O1 175.35(10)
C5 N1 C1 C2 -4.95(17)
O1 C1 C2 C3 -176.88(12)
N1 C1 C2 C3 3.44(18)
C1 C2 C3 C4 0.49(19)
C2 C3 C4 C5 -3.16(17)
C2 C3 C4 C9 178.01(11)
C1 N1 C5 C6 -177.12(11)
C1 N1 C5 C4 2.36(17)
C9 C4 C5 N1 -179.27(10)
C3 C4 C5 N1 1.83(16)
C9 C4 C5 C6 0.20(17)
C3 C4 C5 C6 -178.70(10)
N1 C5 C6 C7 -179.07(11)
C4 C5 C6 C7 1.46(18)
C5 C6 C7 C8 -1.29(19)
C6 C7 C8 C9 -0.55(19)
C7 C8 C9 C4 2.23(18)
C7 C8 C9 C10 -176.34(11)
C5 C4 C9 C8 -2.02(17)
C3 C4 C9 C8 176.79(11)
C5 C4 C9 C10 176.52(10)
C3 C4 C9 C10 -4.67(18)
C8 C9 C10 C11 -51.04(17)
C4 C9 C10 C11 130.42(13)
C8 C9 C10 C14 126.65(13)
C4 C9 C10 C14 -51.90(17)
C14 C10 C11 C12 0.30(18)
C9 C10 C11 C12 178.08(11)
C13 N2 C12 C11 -0.1(2)
C10 C11 C12 N2 0.1(2)
C12 N2 C13 C14 -0.2(2)
N2 C13 C14 C10 0.6(2)
C11 C10 C14 C13 -0.58(19)
C9 C10 C14 C13 -178.34(12)
